data_2017713
loop_
_publ_author_name
'Gruber, Tobias'
'Eissmann, Frank'
'Seichter, Wilhelm'
'Weber, Edwin'

_publ_section_title
;
 25-Allyloxy-5,11,17,23-tetra-<i>tert</i>-butyl-26,27,28-trihydroxycalix[4]arene
 chloroform disolvate
;
_journal_coeditor_code GD3348
_journal_issue 7
_journal_name_full 'Acta Crystallographica Section C'
_journal_page_first o334
_journal_page_last o336
_journal_paper_doi 10.1107/S0108270110020858
_journal_volume 66
_journal_year 2010
_chemical_formula_iupac 'C47 H60 O4 , 2C H Cl3'
_chemical_formula_moiety 'C47 H60 O4 , 2C H Cl3'
_chemical_formula_sum 'C49 H62 Cl6 O4'
_chemical_formula_weight 927.69
_chemical_name_systematic
;
25-Allyloxy-5,11,17,23-tetra-<i>tert</i>-butyl-26,27,28-trihydroxycalix[4]arene
chloroform disolvate
;
_space_group_IT_number 15
_symmetry_cell_setting monoclinic
_symmetry_space_group_name_Hall '-C 2yc'
_symmetry_space_group_name_H-M 'C 1 2/c 1'
_atom_sites_solution_hydrogens geom
_atom_sites_solution_primary direct
_atom_sites_solution_secondary difmap
_cell_angle_alpha 90.00
_cell_angle_beta 120.068(2)
_cell_angle_gamma 90.00
_cell_formula_units_Z 8
_cell_length_a 28.8774(7)
_cell_length_b 16.8275(7)
_cell_length_c 23.3186(8)
_cell_measurement_reflns_used 8476
_cell_measurement_temperature 113(2)
_cell_measurement_theta_max 30.28
_cell_measurement_theta_min 2.02
_cell_volume 9806.5(6)
_computing_cell_refinement 'SAINT (Bruker, 2007)'
_computing_data_collection 'APEX2 (Bruker, 2007)'
_computing_data_reduction 'SAINT (Bruker, 2007)'
_computing_molecular_graphics
;
SHELXTL (Sheldrick, 2008) and ORTEP-3 (Farrugia, 1997)
;
_computing_publication_material
;
SHELXTL (Sheldrick, 2008) and PLATON (Spek, 2009)
;
_computing_structure_refinement 'SHELXL97 (Sheldrick, 2008)'
_computing_structure_solution 'SHELXS97 (Sheldrick, 2008)'
_diffrn_ambient_temperature 113(2)
_diffrn_measured_fraction_theta_full 1.000
_diffrn_measured_fraction_theta_max 1.000
_diffrn_measurement_device_type 'Bruker Kappa APEXII CCD'
_diffrn_measurement_method '\f and \w scans'
_diffrn_radiation_monochromator graphite
_diffrn_radiation_source 'fine-focus sealed tube'
_diffrn_radiation_type MoK\a
_diffrn_radiation_wavelength 0.71073
_diffrn_reflns_av_R_equivalents 0.0448
_diffrn_reflns_av_sigmaI/netI 0.0182
_diffrn_reflns_limit_h_max 34
_diffrn_reflns_limit_h_min -34
_diffrn_reflns_limit_k_max 20
_diffrn_reflns_limit_k_min -20
_diffrn_reflns_limit_l_max 27
_diffrn_reflns_limit_l_min -27
_diffrn_reflns_number 102072
_diffrn_reflns_theta_full 25.00
_diffrn_reflns_theta_max 25.00
_diffrn_reflns_theta_min 1.85
_exptl_absorpt_coefficient_mu 0.392
_exptl_absorpt_correction_T_max 0.8751
_exptl_absorpt_correction_T_min 0.7910
_exptl_absorpt_correction_type multi-scan
_exptl_absorpt_process_details '(SADABS; Bruker, 2007)'
_exptl_crystal_colour colourless
_exptl_crystal_density_diffrn 1.257
_exptl_crystal_density_method 'not measured'
_exptl_crystal_description irregular
_exptl_crystal_F_000 3920
_exptl_crystal_size_max 0.60
_exptl_crystal_size_mid 0.37
_exptl_crystal_size_min 0.35
_refine_diff_density_max 1.100
_refine_diff_density_min -0.966
_refine_ls_extinction_method none
_refine_ls_goodness_of_fit_ref 1.097
_refine_ls_hydrogen_treatment constr
_refine_ls_matrix_type full
_refine_ls_number_parameters 586
_refine_ls_number_reflns 8635
_refine_ls_number_restraints 11
_refine_ls_restrained_S_all 1.099
_refine_ls_R_factor_all 0.0657
_refine_ls_R_factor_gt 0.0546
_refine_ls_shift/su_max 0.001
_refine_ls_shift/su_mean 0.000
_refine_ls_structure_factor_coef Fsqd
_refine_ls_weighting_details 'calc w = 1/[\s^2^(Fo^2^)+(0.0912P)^2^+22.0929P] where P=(Fo^2^+2Fc^2^)/3'
_refine_ls_weighting_scheme calc
_refine_ls_wR_factor_gt 0.1612
_refine_ls_wR_factor_ref 0.1680
_reflns_number_gt 7171
_reflns_number_total 8635
_reflns_threshold_expression I>2\s(I)
_cod_data_source_file gd3348.cif
_cod_data_source_block I
_cod_original_sg_symbol_H-M 'C 2/c'
_cod_database_code 2017713
_cod_database_fobs_code 2017713

loop_
_symmetry_equiv_pos_as_xyz
'x, y, z'
'-x, y, -z+1/2'
'x+1/2, y+1/2, z'
'-x+1/2, y+1/2, -z+1/2'
'-x, -y, -z'
'x, -y, z-1/2'
'-x+1/2, -y+1/2, -z'
'x+1/2, -y+1/2, z-1/2'

loop_
_atom_site_type_symbol
_atom_site_label
_atom_site_fract_x
_atom_site_fract_y
_atom_site_fract_z
_atom_site_U_iso_or_equiv
_atom_site_adp_type
_atom_site_calc_flag
_atom_site_refinement_flags
_atom_site_occupancy
_atom_site_disorder_assembly
_atom_site_disorder_group
O O1 0.20967(7) 0.92546(10) 0.36652(9) 0.0230(4) Uani d . 1 . .
H H1 0.2134 0.8767 0.3755 0.034 Uiso calc R 1 . .
O O2 0.23777(6) 0.77243(10) 0.38783(8) 0.0184(4) Uani d . 1 . .
H H2 0.2362 0.7561 0.3528 0.028 Uiso calc R 1 . .
O O3 0.23630(6) 0.75042(9) 0.27442(8) 0.0170(3) Uani d . 1 . .
H H3 0.2275 0.7952 0.2561 0.025 Uiso calc R 1 . .
O O4 0.20933(6) 0.89840(9) 0.23504(8) 0.0182(4) Uani d . 1 . .
C C1 0.25611(9) 0.96449(13) 0.40831(12) 0.0167(5) Uani d . 1 . .
C C2 0.26959(9) 1.03018(14) 0.38343(12) 0.0179(5) Uani d . 1 . .
C C3 0.31206(10) 1.07801(14) 0.42677(12) 0.0212(5) Uani d . 1 . .
H H3A 0.3204 1.1236 0.4097 0.025 Uiso calc R 1 . .
C C4 0.34291(10) 1.06178(15) 0.49417(12) 0.0222(5) Uani d . 1 . .
C C5 0.33042(10) 0.99192(15) 0.51612(12) 0.0215(5) Uani d . 1 . .
H H5 0.3521 0.9773 0.5613 0.026 Uiso calc R 1 . .
C C6 0.28795(10) 0.94307(14) 0.47511(12) 0.0176(5) Uani d . 1 . .
C C7 0.27535(10) 0.86910(14) 0.50236(12) 0.0191(5) Uani d . 1 . .
H H7A 0.2851 0.8790 0.5489 0.023 Uiso calc R 1 . .
H H7B 0.2363 0.8591 0.4767 0.023 Uiso calc R 1 . .
C C8 0.28632(9) 0.75106(13) 0.44155(11) 0.0156(5) Uani d . 1 . .
C C9 0.30467(9) 0.79550(13) 0.49957(11) 0.0170(5) Uani d . 1 . .
C C10 0.35136(10) 0.77067(14) 0.55561(11) 0.0187(5) Uani d . 1 . .
H H10 0.3639 0.8000 0.5955 0.022 Uiso calc R 1 . .
C C11 0.38054(9) 0.70460(14) 0.55570(11) 0.0177(5) Uani d . 1 . .
C C12 0.36155(9) 0.66347(13) 0.49635(11) 0.0163(5) Uani d . 1 . .
H H12 0.3810 0.6188 0.4949 0.020 Uiso calc R 1 . .
C C13 0.31452(9) 0.68583(13) 0.43858(11) 0.0151(5) Uani d . 1 . .
C C14 0.29589(9) 0.63862(13) 0.37534(11) 0.0159(5) Uani d . 1 . .
H H14A 0.2563 0.6368 0.3509 0.019 Uiso calc R 1 . .
H H14B 0.3090 0.5834 0.3872 0.019 Uiso calc R 1 . .
C C15 0.28491(9) 0.72798(13) 0.28118(11) 0.0156(5) Uani d . 1 . .
C C16 0.31454(9) 0.67186(13) 0.32957(11) 0.0158(5) Uani d . 1 . .
C C17 0.36286(9) 0.64621(14) 0.33614(12) 0.0192(5) Uani d . 1 . .
H H17 0.3838 0.6089 0.3699 0.023 Uiso calc R 1 . .
C C18 0.38144(10) 0.67348(15) 0.29485(13) 0.0232(5) Uani d . 1 . .
C C19 0.35036(10) 0.72951(15) 0.24725(13) 0.0230(5) Uani d . 1 . .
H H19 0.3624 0.7490 0.2188 0.028 Uiso calc R 1 . .
C C20 0.30241(10) 0.75838(14) 0.23937(12) 0.0190(5) Uani d . 1 . .
C C21 0.27204(10) 0.82210(14) 0.18866(12) 0.0209(5) Uani d . 1 . .
H H21A 0.2332 0.8120 0.1683 0.025 Uiso calc R 1 . .
H H21B 0.2813 0.8194 0.1532 0.025 Uiso calc R 1 . .
C C22 0.25404(9) 0.94009(14) 0.24299(11) 0.0162(5) Uani d . 1 . .
C C23 0.28447(9) 0.90498(14) 0.21883(11) 0.0174(5) Uani d . 1 . .
C C24 0.32967(10) 0.94534(14) 0.22731(12) 0.0194(5) Uani d . 1 . .
H H24 0.3511 0.9218 0.2116 0.023 Uiso calc R 1 . .
C C25 0.34416(9) 1.01916(14) 0.25811(11) 0.0183(5) Uani d . 1 A .
C C26 0.31250(9) 1.05137(14) 0.28186(11) 0.0175(5) Uani d . 1 . .
H H26 0.3219 1.1019 0.3029 0.021 Uiso calc R 1 . .
C C27 0.26789(9) 1.01278(14) 0.27606(11) 0.0164(5) Uani d . 1 . .
C C28 0.23883(10) 1.04753(14) 0.30936(12) 0.0189(5) Uani d . 1 . .
H H28A 0.2025 1.0243 0.2894 0.023 Uiso calc R 1 . .
H H28B 0.2351 1.1057 0.3021 0.023 Uiso calc R 1 . .
C C29 0.38603(12) 1.11874(17) 0.54313(14) 0.0317(6) Uani d . 1 . .
C C30 0.44021(14) 1.0777(2) 0.5826(2) 0.0532(9) Uani d . 1 . .
H H30A 0.4530 1.0617 0.5525 0.080 Uiso calc R 1 . .
H H30B 0.4365 1.0306 0.6047 0.080 Uiso calc R 1 . .
H H30C 0.4659 1.1145 0.6159 0.080 Uiso calc R 1 . .
C C31 0.36912(14) 1.14876(19) 0.59245(15) 0.0422(8) Uani d . 1 . .
H H31A 0.3655 1.1035 0.6164 0.063 Uiso calc R 1 . .
H H31B 0.3348 1.1765 0.5682 0.063 Uiso calc R 1 . .
H H31C 0.3963 1.1853 0.6241 0.063 Uiso calc R 1 . .
C C32 0.39294(15) 1.1916(2) 0.50887(16) 0.0463(8) Uani d . 1 . .
H H32A 0.4210 1.2260 0.5420 0.069 Uiso calc R 1 . .
H H32B 0.3592 1.2211 0.4861 0.069 Uiso calc R 1 . .
H H32C 0.4031 1.1745 0.4765 0.069 Uiso calc R 1 . .
C C33 0.43075(9) 0.67917(14) 0.62025(12) 0.0205(5) Uani d . 1 . .
C C34 0.46889(10) 0.75017(16) 0.65018(13) 0.0266(6) Uani d . 1 . .
H H34A 0.5012 0.7334 0.6908 0.040 Uiso calc R 1 . .
H H34B 0.4511 0.7926 0.6606 0.040 Uiso calc R 1 . .
H H34C 0.4788 0.7698 0.6182 0.040 Uiso calc R 1 . .
C C35 0.41358(11) 0.65016(17) 0.66942(12) 0.0280(6) Uani d . 1 . .
H H35A 0.3895 0.6045 0.6505 0.042 Uiso calc R 1 . .
H H35B 0.3950 0.6931 0.6780 0.042 Uiso calc R 1 . .
H H35C 0.4453 0.6344 0.7110 0.042 Uiso calc R 1 . .
C C36 0.46110(10) 0.61225(16) 0.60917(14) 0.0305(6) Uani d . 1 . .
H H36A 0.4384 0.5649 0.5931 0.046 Uiso calc R 1 . .
H H36B 0.4937 0.5999 0.6510 0.046 Uiso calc R 1 . .
H H36C 0.4708 0.6290 0.5763 0.046 Uiso calc R 1 . .
C C37 0.43324(11) 0.64316(17) 0.29929(16) 0.0318(6) Uani d . 1 . .
C C38 0.46352(12) 0.58590(19) 0.35656(19) 0.0445(8) Uani d . 1 . .
H H38A 0.4737 0.6130 0.3984 0.067 Uiso calc R 1 . .
H H38B 0.4958 0.5674 0.3568 0.067 Uiso calc R 1 . .
H H38C 0.4406 0.5403 0.3514 0.067 Uiso calc R 1 . .
C C39 0.41869(13) 0.5999(2) 0.23403(19) 0.0480(9) Uani d . 1 . .
H H39A 0.4513 0.5792 0.2364 0.072 Uiso calc R 1 . .
H H39B 0.4013 0.6373 0.1970 0.072 Uiso calc R 1 . .
H H39C 0.3943 0.5559 0.2273 0.072 Uiso calc R 1 . .
C C40 0.46984(12) 0.71373(19) 0.30812(17) 0.0369(7) Uani d . 1 . .
H H40A 0.4784 0.7424 0.3488 0.055 Uiso calc R 1 . .
H H40B 0.4516 0.7496 0.2701 0.055 Uiso calc R 1 . .
H H40C 0.5030 0.6943 0.3111 0.055 Uiso calc R 1 . .
C C41 0.39388(10) 1.06416(16) 0.26833(13) 0.0241(5) Uani d . 1 . .
C C42 0.43231(13) 1.0757(2) 0.34284(18) 0.0427(9) Uani d P 0.884(4) A 1
H H42A 0.4643 1.1040 0.3497 0.064 Uiso calc PR 0.884(4) A 1
H H42B 0.4426 1.0237 0.3646 0.064 Uiso calc PR 0.884(4) A 1
H H42C 0.4145 1.1067 0.3618 0.064 Uiso calc PR 0.884(4) A 1
C C43 0.42394(16) 1.0211(3) 0.2392(3) 0.0533(12) Uani d P 0.884(4) A 1
H H43A 0.4367 0.9697 0.2613 0.080 Uiso calc PR 0.884(4) A 1
H H43B 0.4545 1.0534 0.2459 0.080 Uiso calc PR 0.884(4) A 1
H H43C 0.3999 1.0126 0.1916 0.080 Uiso calc PR 0.884(4) A 1
C C44 0.37733(13) 1.1466(2) 0.23536(17) 0.0348(8) Uani d P 0.884(4) A 1
H H44A 0.4092 1.1755 0.2423 0.052 Uiso calc PR 0.884(4) A 1
H H44B 0.3597 1.1766 0.2551 0.052 Uiso calc PR 0.884(4) A 1
H H44C 0.3526 1.1402 0.1877 0.052 Uiso calc PR 0.884(4) A 1
C C42A 0.4060(10) 1.1343(18) 0.3136(14) 0.0427(9) Uani d P 0.116(4) A 2
H H42D 0.4170 1.1155 0.3584 0.064 Uiso calc PR 0.116(4) A 2
H H42E 0.3740 1.1675 0.2974 0.064 Uiso calc PR 0.116(4) A 2
H H42F 0.4351 1.1655 0.3146 0.064 Uiso calc PR 0.116(4) A 2
C C44A 0.3800(10) 1.0939(16) 0.2015(13) 0.0348(8) Uani d P 0.116(4) A 2
H H44D 0.3467 1.1246 0.1828 0.052 Uiso calc PR 0.116(4) A 2
H H44E 0.3752 1.0487 0.1725 0.052 Uiso calc PR 0.116(4) A 2
H H44F 0.4089 1.1279 0.2052 0.052 Uiso calc PR 0.116(4) A 2
C C45 0.15999(10) 0.92101(16) 0.17606(13) 0.0256(6) Uani d . 1 . .
H H45A 0.1645 0.9185 0.1367 0.031 Uiso calc R 1 . .
H H45B 0.1500 0.9760 0.1805 0.031 Uiso calc R 1 . .
C C46 0.11783(11) 0.86471(17) 0.16857(15) 0.0326(6) Uani d . 1 . .
H H46 0.1094 0.8618 0.2030 0.039 Uiso calc R 1 . .
C C47 0.09163(13) 0.8189(2) 0.1168(2) 0.0511(9) Uani d . 1 . .
H H47A 0.0993 0.8208 0.0817 0.061 Uiso calc R 1 . .
H H47B 0.0649 0.7838 0.1143 0.061 Uiso calc R 1 . .
C C43A 0.4407(12) 1.0086(19) 0.298(2) 0.0533(12) Uani d P 0.116(4) A 2
H H43D 0.4309 0.9587 0.2735 0.080 Uiso calc PR 0.116(4) A 2
H H43E 0.4508 0.9979 0.3446 0.080 Uiso calc PR 0.116(4) A 2
H H43F 0.4709 1.0329 0.2970 0.080 Uiso calc PR 0.116(4) A 2
Cl Cl1G 0.46677(6) 0.75867(8) 0.47116(7) 0.0466(3) Uani d P 0.857(2) B 1
Cl Cl2G 0.38556(6) 0.86495(7) 0.37731(6) 0.0635(4) Uani d P 0.857(2) B 1
C C1G 0.41846(15) 0.8303(2) 0.45832(19) 0.0346(8) Uani d P 0.857(2) B 1
H H1G 0.3913 0.8045 0.4668 0.042 Uiso calc PR 0.857(2) B 1
Cl Cl3G 0.44711(6) 0.90859(8) 0.51429(6) 0.0769(5) Uani d P 0.857(2) B 1
Cl Cl1H 0.4651(4) 0.9399(5) 0.4872(4) 0.0769(5) Uani d PD 0.143(2) B 2
Cl Cl2H 0.3685(4) 0.8766(5) 0.3948(4) 0.0635(4) Uani d PD 0.143(2) B 2
Cl Cl3H 0.4631(4) 0.7786(6) 0.4816(5) 0.0466(3) Uani d PD 0.143(2) B 2
C C1H 0.4238(7) 0.8599(10) 0.4695(11) 0.0346(8) Uani d PD 0.143(2) B 2
H H1H 0.4123 0.8581 0.5034 0.042 Uiso calc PR 0.143(2) B 2
Cl Cl1I 0.27372(19) 0.4568(2) 0.44396(19) 0.0410(5) Uani d P 0.9359(17) C 1
Cl Cl2I 0.28949(4) 0.34195(7) 0.54377(6) 0.0561(3) Uani d P 0.9359(17) C 1
Cl Cl3I 0.38022(4) 0.41680(6) 0.54780(6) 0.0597(3) Uani d P 0.9359(17) C 1
C C1I 0.31305(13) 0.4289(2) 0.52757(18) 0.0356(7) Uani d P 0.9359(17) C 1
H H1I 0.3114 0.4722 0.5558 0.043 Uiso calc PR 0.9359(17) C 1
Cl Cl1J 0.2890(6) 0.3124(10) 0.5118(10) 0.0561(3) Uani d PD 0.0641(17) C 2
Cl Cl2J 0.3589(5) 0.4470(9) 0.5712(9) 0.0597(3) Uani d PD 0.0641(17) C 2
Cl Cl3J 0.268(3) 0.460(4) 0.441(3) 0.0410(5) Uani d PD 0.0641(17) C 2
C C1J 0.2940(11) 0.4142(15) 0.517(2) 0.0356(7) Uani d PD 0.0641(17) C 2
H H1J 0.2716 0.4322 0.5365 0.043 Uiso calc PR 0.0641(17) C 2

loop_
_atom_site_aniso_label
_atom_site_aniso_U_11
_atom_site_aniso_U_22
_atom_site_aniso_U_33
_atom_site_aniso_U_12
_atom_site_aniso_U_13
_atom_site_aniso_U_23
O1 0.0210(9) 0.0190(9) 0.0252(9) 0.0005(7) 0.0087(7) 0.0063(7)
O2 0.0180(8) 0.0212(9) 0.0143(8) 0.0044(7) 0.0069(7) 0.0013(7)
O3 0.0167(8) 0.0162(8) 0.0184(8) 0.0002(6) 0.0092(7) 0.0024(6)
O4 0.0167(8) 0.0173(8) 0.0191(8) -0.0014(6) 0.0078(7) 0.0035(7)
C1 0.0186(11) 0.0144(11) 0.0201(12) 0.0050(9) 0.0119(10) 0.0014(9)
C2 0.0229(12) 0.0149(11) 0.0196(12) 0.0064(9) 0.0135(10) 0.0030(9)
C3 0.0285(13) 0.0161(12) 0.0221(13) 0.0005(10) 0.0151(11) 0.0014(9)
C4 0.0267(13) 0.0193(12) 0.0233(13) 0.0003(10) 0.0145(11) -0.0017(10)
C5 0.0271(13) 0.0207(12) 0.0168(12) 0.0041(10) 0.0110(10) 0.0006(9)
C6 0.0235(12) 0.0145(11) 0.0197(12) 0.0056(9) 0.0145(10) 0.0013(9)
C7 0.0272(13) 0.0166(12) 0.0173(12) 0.0032(10) 0.0142(10) 0.0021(9)
C8 0.0164(11) 0.0156(11) 0.0149(11) -0.0002(9) 0.0079(9) 0.0033(9)
C9 0.0235(12) 0.0123(11) 0.0177(11) 0.0005(9) 0.0123(10) 0.0022(9)
C10 0.0264(13) 0.0147(11) 0.0143(11) -0.0023(9) 0.0097(10) -0.0005(9)
C11 0.0192(12) 0.0150(11) 0.0168(11) -0.0017(9) 0.0073(10) 0.0012(9)
C12 0.0178(11) 0.0129(11) 0.0176(11) 0.0007(9) 0.0084(10) 0.0008(9)
C13 0.0186(11) 0.0133(11) 0.0152(11) -0.0023(9) 0.0099(9) 0.0008(9)
C14 0.0178(11) 0.0124(11) 0.0168(11) -0.0013(9) 0.0081(9) -0.0017(9)
C15 0.0169(11) 0.0146(11) 0.0157(11) -0.0036(9) 0.0084(9) -0.0057(9)
C16 0.0190(11) 0.0118(11) 0.0165(11) -0.0051(9) 0.0088(9) -0.0062(9)
C17 0.0209(12) 0.0125(11) 0.0229(12) -0.0027(9) 0.0101(10) -0.0058(9)
C18 0.0236(13) 0.0171(12) 0.0330(14) -0.0043(10) 0.0173(11) -0.0069(10)
C19 0.0306(14) 0.0188(12) 0.0297(14) -0.0047(10) 0.0226(12) -0.0043(10)
C20 0.0250(12) 0.0142(11) 0.0206(12) -0.0054(9) 0.0136(10) -0.0064(9)
C21 0.0287(13) 0.0209(13) 0.0172(12) -0.0041(10) 0.0146(11) -0.0028(10)
C22 0.0161(11) 0.0166(11) 0.0131(11) -0.0006(9) 0.0052(9) 0.0057(9)
C23 0.0220(12) 0.0165(12) 0.0127(11) -0.0009(9) 0.0080(10) 0.0023(9)
C24 0.0218(12) 0.0207(12) 0.0181(12) 0.0016(10) 0.0118(10) 0.0026(9)
C25 0.0174(11) 0.0198(12) 0.0139(11) -0.0006(9) 0.0050(9) 0.0046(9)
C26 0.0202(12) 0.0149(11) 0.0131(11) 0.0009(9) 0.0052(9) 0.0033(9)
C27 0.0189(11) 0.0161(12) 0.0108(10) 0.0043(9) 0.0049(9) 0.0063(9)
C28 0.0231(12) 0.0156(12) 0.0193(12) 0.0044(9) 0.0115(10) 0.0048(9)
C29 0.0353(15) 0.0294(15) 0.0249(14) -0.0082(12) 0.0109(12) -0.0039(11)
C30 0.0357(18) 0.048(2) 0.057(2) -0.0056(15) 0.0088(16) -0.0100(17)
C31 0.061(2) 0.0319(16) 0.0328(16) -0.0113(14) 0.0225(15) -0.0102(13)
C32 0.057(2) 0.0413(18) 0.0392(18) -0.0271(16) 0.0227(16) -0.0095(14)
C33 0.0182(12) 0.0191(12) 0.0170(12) -0.0008(9) 0.0036(10) 0.0003(9)
C34 0.0228(13) 0.0260(14) 0.0231(13) -0.0061(11) 0.0056(11) -0.0011(11)
C35 0.0250(13) 0.0299(14) 0.0178(12) -0.0018(11) 0.0023(11) 0.0075(10)
C36 0.0221(13) 0.0278(14) 0.0265(14) 0.0058(11) 0.0008(11) -0.0004(11)
C37 0.0265(14) 0.0275(14) 0.0498(18) -0.0012(11) 0.0254(13) -0.0053(13)
C38 0.0292(16) 0.0372(17) 0.075(2) 0.0091(13) 0.0315(17) 0.0071(16)
C39 0.0380(17) 0.050(2) 0.070(2) -0.0036(15) 0.0374(18) -0.0243(17)
C40 0.0293(15) 0.0387(17) 0.0508(19) -0.0063(12) 0.0261(14) -0.0038(14)
C41 0.0199(12) 0.0247(13) 0.0262(14) -0.0033(10) 0.0105(11) 0.0017(10)
C42 0.0253(17) 0.050(2) 0.0358(19) -0.0159(15) 0.0024(15) 0.0047(16)
C43 0.039(2) 0.049(2) 0.090(3) -0.0163(17) 0.046(2) -0.021(2)
C44 0.0284(16) 0.0359(19) 0.0408(19) -0.0048(14) 0.0178(15) 0.0131(14)
C42A 0.0253(17) 0.050(2) 0.0358(19) -0.0159(15) 0.0024(15) 0.0047(16)
C44A 0.0284(16) 0.0359(19) 0.0408(19) -0.0048(14) 0.0178(15) 0.0131(14)
C45 0.0195(12) 0.0251(13) 0.0244(13) 0.0009(10) 0.0052(11) 0.0044(10)
C46 0.0201(13) 0.0338(15) 0.0410(16) -0.0003(11) 0.0132(12) 0.0038(13)
C47 0.0271(16) 0.044(2) 0.069(2) -0.0116(14) 0.0139(16) -0.0131(17)
C43A 0.039(2) 0.049(2) 0.090(3) -0.0163(17) 0.046(2) -0.021(2)
Cl1G 0.0506(6) 0.0437(8) 0.0489(7) 0.0115(5) 0.0275(5) -0.0002(5)
Cl2G 0.0819(9) 0.0411(6) 0.0299(6) -0.0034(6) 0.0001(5) 0.0041(4)
C1G 0.0311(17) 0.026(2) 0.037(2) -0.0058(15) 0.0098(15) 0.0000(16)
Cl3G 0.1036(11) 0.0489(7) 0.0458(7) 0.0043(7) 0.0132(6) -0.0152(5)
Cl1H 0.1036(11) 0.0489(7) 0.0458(7) 0.0043(7) 0.0132(6) -0.0152(5)
Cl2H 0.0819(9) 0.0411(6) 0.0299(6) -0.0034(6) 0.0001(5) 0.0041(4)
Cl3H 0.0506(6) 0.0437(8) 0.0489(7) 0.0115(5) 0.0275(5) -0.0002(5)
C1H 0.0311(17) 0.026(2) 0.037(2) -0.0058(15) 0.0098(15) 0.0000(16)
Cl1I 0.0554(14) 0.0369(6) 0.0405(6) 0.0039(7) 0.0314(6) 0.0012(4)
Cl2I 0.0508(5) 0.0547(6) 0.0760(8) 0.0115(4) 0.0416(5) 0.0267(5)
Cl3I 0.0339(5) 0.0563(6) 0.0845(8) -0.0079(4) 0.0264(5) -0.0133(5)
C1I 0.0371(19) 0.0322(17) 0.0420(19) 0.0016(14) 0.0231(17) -0.0080(14)
Cl1J 0.0508(5) 0.0547(6) 0.0760(8) 0.0115(4) 0.0416(5) 0.0267(5)
Cl2J 0.0339(5) 0.0563(6) 0.0845(8) -0.0079(4) 0.0264(5) -0.0133(5)
Cl3J 0.0554(14) 0.0369(6) 0.0405(6) 0.0039(7) 0.0314(6) 0.0012(4)
C1J 0.0371(19) 0.0322(17) 0.0420(19) 0.0016(14) 0.0231(17) -0.0080(14)

loop_
_atom_type_symbol
_atom_type_description
_atom_type_scat_dispersion_real
_atom_type_scat_dispersion_imag
_atom_type_scat_source
C C 0.0033 0.0016 'International Tables Vol C Tables 4.2.6.8 and 6.1.1.4'
H H 0.0000 0.0000 'International Tables Vol C Tables 4.2.6.8 and 6.1.1.4'
O O 0.0106 0.0060 'International Tables Vol C Tables 4.2.6.8 and 6.1.1.4'
Cl Cl 0.1484 0.1585 'International Tables Vol C Tables 4.2.6.8 and 6.1.1.4'

loop_
_geom_angle_atom_site_label_1
_geom_angle_atom_site_label_2
_geom_angle_atom_site_label_3
_geom_angle_site_symmetry_1
_geom_angle_site_symmetry_3
_geom_angle
_geom_angle_publ_flag
C1 O1 H1 . . 109.5 ?
C8 O2 H2 . . 109.5 ?
C15 O3 H3 . . 109.5 ?
C22 O4 C45 . . 113.43(17) ?
O1 C1 C2 . . 117.6(2) ?
O1 C1 C6 . . 122.1(2) ?
C2 C1 C6 . . 120.2(2) ?
C3 C2 C1 . . 119.1(2) ?
C3 C2 C28 . . 120.9(2) ?
C1 C2 C28 . . 119.9(2) ?
C2 C3 C4 . . 122.7(2) ?
C2 C3 H3A . . 118.7 ?
C4 C3 H3A . . 118.7 ?
C3 C4 C5 . . 116.2(2) ?
C3 C4 C29 . . 122.7(2) ?
C5 C4 C29 . . 121.0(2) ?
C6 C5 C4 . . 123.2(2) ?
C6 C5 H5 . . 118.4 ?
C4 C5 H5 . . 118.4 ?
C5 C6 C1 . . 118.4(2) ?
C5 C6 C7 . . 120.7(2) ?
C1 C6 C7 . . 120.9(2) ?
C9 C7 C6 . . 113.18(19) ?
C9 C7 H7A . . 108.9 ?
C6 C7 H7A . . 108.9 ?
C9 C7 H7B . . 108.9 ?
C6 C7 H7B . . 108.9 ?
H7A C7 H7B . . 107.8 ?
O2 C8 C13 . . 121.0(2) ?
O2 C8 C9 . . 117.4(2) ?
C13 C8 C9 . . 121.6(2) ?
C10 C9 C8 . . 117.9(2) ?
C10 C9 C7 . . 120.2(2) ?
C8 C9 C7 . . 121.9(2) ?
C9 C10 C11 . . 122.8(2) ?
C9 C10 H10 . . 118.6 ?
C11 C10 H10 . . 118.6 ?
C12 C11 C10 . . 117.3(2) ?
C12 C11 C33 . . 123.0(2) ?
C10 C11 C33 . . 119.7(2) ?
C11 C12 C13 . . 122.1(2) ?
C11 C12 H12 . . 118.9 ?
C13 C12 H12 . . 118.9 ?
C8 C13 C12 . . 118.3(2) ?
C8 C13 C14 . . 122.1(2) ?
C12 C13 C14 . . 119.6(2) ?
C13 C14 C16 . . 114.29(18) ?
C13 C14 H14A . . 108.7 ?
C16 C14 H14A . . 108.7 ?
C13 C14 H14B . . 108.7 ?
C16 C14 H14B . . 108.7 ?
H14A C14 H14B . . 107.6 ?
O3 C15 C16 . . 117.0(2) ?
O3 C15 C20 . . 121.3(2) ?
C16 C15 C20 . . 121.6(2) ?
C15 C16 C17 . . 118.4(2) ?
C15 C16 C14 . . 121.9(2) ?
C17 C16 C14 . . 119.7(2) ?
C18 C17 C16 . . 122.2(2) ?
C18 C17 H17 . . 118.9 ?
C16 C17 H17 . . 118.9 ?
C19 C18 C17 . . 117.2(2) ?
C19 C18 C37 . . 119.8(2) ?
C17 C18 C37 . . 122.9(2) ?
C18 C19 C20 . . 123.0(2) ?
C18 C19 H19 . . 118.5 ?
C20 C19 H19 . . 118.5 ?
C19 C20 C15 . . 117.6(2) ?
C19 C20 C21 . . 120.1(2) ?
C15 C20 C21 . . 122.3(2) ?
C20 C21 C23 . . 112.27(19) ?
C20 C21 H21A . . 109.1 ?
C23 C21 H21A . . 109.1 ?
C20 C21 H21B . . 109.1 ?
C23 C21 H21B . . 109.1 ?
H21A C21 H21B . . 107.9 ?
C23 C22 C27 . . 122.2(2) ?
C23 C22 O4 . . 117.5(2) ?
C27 C22 O4 . . 120.2(2) ?
C22 C23 C24 . . 118.2(2) ?
C22 C23 C21 . . 121.7(2) ?
C24 C23 C21 . . 119.9(2) ?
C25 C24 C23 . . 121.8(2) ?
C25 C24 H24 . . 119.1 ?
C23 C24 H24 . . 119.1 ?
C24 C25 C26 . . 117.7(2) ?
C24 C25 C41 . . 122.5(2) ?
C26 C25 C41 . . 119.7(2) ?
C27 C26 C25 . . 122.7(2) ?
C27 C26 H26 . . 118.6 ?
C25 C26 H26 . . 118.6 ?
C26 C27 C22 . . 117.4(2) ?
C26 C27 C28 . . 119.6(2) ?
C22 C27 C28 . . 122.9(2) ?
C27 C28 C2 . . 110.40(19) ?
C27 C28 H28A . . 109.6 ?
C2 C28 H28A . . 109.6 ?
C27 C28 H28B . . 109.6 ?
C2 C28 H28B . . 109.6 ?
H28A C28 H28B . . 108.1 ?
C30 C29 C32 . . 108.4(3) ?
C30 C29 C4 . . 111.8(2) ?
C32 C29 C4 . . 112.5(2) ?
C30 C29 C31 . . 108.1(3) ?
C32 C29 C31 . . 107.4(3) ?
C4 C29 C31 . . 108.5(2) ?
C29 C30 H30A . . 109.5 ?
C29 C30 H30B . . 109.5 ?
H30A C30 H30B . . 109.5 ?
C29 C30 H30C . . 109.5 ?
H30A C30 H30C . . 109.5 ?
H30B C30 H30C . . 109.5 ?
C29 C31 H31A . . 109.5 ?
C29 C31 H31B . . 109.5 ?
H31A C31 H31B . . 109.5 ?
C29 C31 H31C . . 109.5 ?
H31A C31 H31C . . 109.5 ?
H31B C31 H31C . . 109.5 ?
C29 C32 H32A . . 109.5 ?
C29 C32 H32B . . 109.5 ?
H32A C32 H32B . . 109.5 ?
C29 C32 H32C . . 109.5 ?
H32A C32 H32C . . 109.5 ?
H32B C32 H32C . . 109.5 ?
C36 C33 C34 . . 108.0(2) ?
C36 C33 C11 . . 112.3(2) ?
C34 C33 C11 . . 109.8(2) ?
C36 C33 C35 . . 108.6(2) ?
C34 C33 C35 . . 109.5(2) ?
C11 C33 C35 . . 108.66(19) ?
C33 C34 H34A . . 109.5 ?
C33 C34 H34B . . 109.5 ?
H34A C34 H34B . . 109.5 ?
C33 C34 H34C . . 109.5 ?
H34A C34 H34C . . 109.5 ?
H34B C34 H34C . . 109.5 ?
C33 C35 H35A . . 109.5 ?
C33 C35 H35B . . 109.5 ?
H35A C35 H35B . . 109.5 ?
C33 C35 H35C . . 109.5 ?
H35A C35 H35C . . 109.5 ?
H35B C35 H35C . . 109.5 ?
C33 C36 H36A . . 109.5 ?
C33 C36 H36B . . 109.5 ?
H36A C36 H36B . . 109.5 ?
C33 C36 H36C . . 109.5 ?
H36A C36 H36C . . 109.5 ?
H36B C36 H36C . . 109.5 ?
C38 C37 C40 . . 108.6(3) ?
C38 C37 C18 . . 112.5(2) ?
C40 C37 C18 . . 109.6(2) ?
C38 C37 C39 . . 108.7(3) ?
C40 C37 C39 . . 109.0(3) ?
C18 C37 C39 . . 108.4(2) ?
C37 C38 H38A . . 109.5 ?
C37 C38 H38B . . 109.5 ?
H38A C38 H38B . . 109.5 ?
C37 C38 H38C . . 109.5 ?
H38A C38 H38C . . 109.5 ?
H38B C38 H38C . . 109.5 ?
C37 C39 H39A . . 109.5 ?
C37 C39 H39B . . 109.5 ?
H39A C39 H39B . . 109.5 ?
C37 C39 H39C . . 109.5 ?
H39A C39 H39C . . 109.5 ?
H39B C39 H39C . . 109.5 ?
C37 C40 H40A . . 109.5 ?
C37 C40 H40B . . 109.5 ?
H40A C40 H40B . . 109.5 ?
C37 C40 H40C . . 109.5 ?
H40A C40 H40C . . 109.5 ?
H40B C40 H40C . . 109.5 ?
C44A C41 C43A . . 114.1(18) ?
C44A C41 C42A . . 108.6(15) ?
C43A C41 C42A . . 108.8(17) ?
C44A C41 C43 . . 66.9(11) ?
C43A C41 C43 . . 48.1(14) ?
C42A C41 C43 . . 134.5(11) ?
C44A C41 C25 . . 105.3(10) ?
C43A C41 C25 . . 108.6(11) ?
C42A C41 C25 . . 111.6(11) ?
C43 C41 C25 . . 113.2(2) ?
C44A C41 C42 . . 143.7(10) ?
C43A C41 C42 . . 65.0(14) ?
C42A C41 C42 . . 47.4(11) ?
C43 C41 C42 . . 108.3(3) ?
C25 C41 C42 . . 109.1(2) ?
C44A C41 C44 . . 47.3(11) ?
C43A C41 C44 . . 141.0(12) ?
C42A C41 C44 . . 63.2(11) ?
C43 C41 C44 . . 108.0(3) ?
C25 C41 C44 . . 109.6(2) ?
C42 C41 C44 . . 108.6(3) ?
C41 C42 H42A . . 109.5 ?
C41 C42 H42B . . 109.5 ?
C41 C42 H42C . . 109.5 ?
C41 C43 H43A . . 109.5 ?
C41 C43 H43B . . 109.5 ?
C41 C43 H43C . . 109.5 ?
C41 C44 H44A . . 109.5 ?
C41 C44 H44B . . 109.5 ?
C41 C44 H44C . . 109.5 ?
C41 C42A H42D . . 109.5 ?
C41 C42A H42E . . 109.5 ?
H42D C42A H42E . . 109.5 ?
C41 C42A H42F . . 109.5 ?
H42D C42A H42F . . 109.5 ?
H42E C42A H42F . . 109.5 ?
C41 C44A H44D . . 109.5 ?
C41 C44A H44E . . 109.5 ?
H44D C44A H44E . . 109.5 ?
C41 C44A H44F . . 109.5 ?
H44D C44A H44F . . 109.5 ?
H44E C44A H44F . . 109.5 ?
O4 C45 C46 . . 107.6(2) ?
O4 C45 H45A . . 110.2 ?
C46 C45 H45A . . 110.2 ?
O4 C45 H45B . . 110.2 ?
C46 C45 H45B . . 110.2 ?
H45A C45 H45B . . 108.5 ?
C47 C46 C45 . . 123.2(3) ?
C47 C46 H46 . . 118.4 ?
C45 C46 H46 . . 118.4 ?
C46 C47 H47A . . 120.0 ?
C46 C47 H47B . . 120.0 ?
H47A C47 H47B . . 120.0 ?
C41 C43A H43D . . 109.5 ?
C41 C43A H43E . . 109.5 ?
H43D C43A H43E . . 109.5 ?
C41 C43A H43F . . 109.5 ?
H43D C43A H43F . . 109.5 ?
H43E C43A H43F . . 109.5 ?
Cl2G C1G Cl3G . . 110.9(2) ?
Cl2G C1G Cl1G . . 111.8(2) ?
Cl3G C1G Cl1G . . 110.7(2) ?
Cl2G C1G H1G . . 107.8 ?
Cl3G C1G H1G . . 107.8 ?
Cl1G C1G H1G . . 107.8 ?
Cl2H C1H Cl1H . . 107.6(11) ?
Cl2H C1H Cl3H . . 120.5(13) ?
Cl1H C1H Cl3H . . 105.3(11) ?
Cl2H C1H H1H . . 107.6 ?
Cl1H C1H H1H . . 107.6 ?
Cl3H C1H H1H . . 107.6 ?
Cl2I C1I Cl1I . . 111.1(2) ?
Cl2I C1I Cl3I . . 110.08(19) ?
Cl1I C1I Cl3I . . 109.9(3) ?
Cl2I C1I H1I . . 108.5 ?
Cl1I C1I H1I . . 108.5 ?
Cl3I C1I H1I . . 108.5 ?
Cl1J C1J Cl3J . . 113(3) ?
Cl1J C1J Cl2J . . 112.9(19) ?
Cl3J C1J Cl2J . . 111(2) ?
Cl1J C1J H1J . . 106.7 ?
Cl3J C1J H1J . . 106.7 ?
Cl2J C1J H1J . . 106.7 ?

loop_
_geom_bond_atom_site_label_1
_geom_bond_atom_site_label_2
_geom_bond_site_symmetry_2
_geom_bond_distance
_geom_bond_publ_flag
O1 C1 . 1.367(3) ?
O1 H1 . 0.8400 ?
O2 C8 . 1.380(3) ?
O2 H2 . 0.8400 ?
O3 C15 . 1.384(3) ?
O3 H3 . 0.8400 ?
O4 C22 . 1.398(3) ?
O4 C45 . 1.450(3) ?
C1 C2 . 1.391(3) ?
C1 C6 . 1.402(3) ?
C2 C3 . 1.390(4) ?
C2 C28 . 1.523(3) ?
C3 C4 . 1.391(4) ?
C3 H3A . 0.9500 ?
C4 C5 . 1.400(4) ?
C4 C29 . 1.532(4) ?
C5 C6 . 1.385(4) ?
C5 H5 . 0.9500 ?
C6 C7 . 1.522(3) ?
C7 C9 . 1.520(3) ?
C7 H7A . 0.9900 ?
C7 H7B . 0.9900 ?
C8 C13 . 1.389(3) ?
C8 C9 . 1.397(3) ?
C9 C10 . 1.391(3) ?
C10 C11 . 1.395(3) ?
C10 H10 . 0.9500 ?
C11 C12 . 1.391(3) ?
C11 C33 . 1.537(3) ?
C12 C13 . 1.403(3) ?
C12 H12 . 0.9500 ?
C13 C14 . 1.517(3) ?
C14 C16 . 1.523(3) ?
C14 H14A . 0.9900 ?
C14 H14B . 0.9900 ?
C15 C16 . 1.389(3) ?
C15 C20 . 1.400(3) ?
C16 C17 . 1.394(3) ?
C17 C18 . 1.394(4) ?
C17 H17 . 0.9500 ?
C18 C19 . 1.389(4) ?
C18 C37 . 1.534(3) ?
C19 C20 . 1.390(4) ?
C19 H19 . 0.9500 ?
C20 C21 . 1.509(3) ?
C21 C23 . 1.522(3) ?
C21 H21A . 0.9900 ?
C21 H21B . 0.9900 ?
C22 C23 . 1.391(3) ?
C22 C27 . 1.393(3) ?
C23 C24 . 1.395(3) ?
C24 C25 . 1.390(3) ?
C24 H24 . 0.9500 ?
C25 C26 . 1.394(3) ?
C25 C41 . 1.533(3) ?
C26 C27 . 1.387(3) ?
C26 H26 . 0.9500 ?
C27 C28 . 1.517(3) ?
C28 H28A . 0.9900 ?
C28 H28B . 0.9900 ?
C29 C30 . 1.526(5) ?
C29 C32 . 1.531(4) ?
C29 C31 . 1.542(4) ?
C30 H30A . 0.9800 ?
C30 H30B . 0.9800 ?
C30 H30C . 0.9800 ?
C31 H31A . 0.9800 ?
C31 H31B . 0.9800 ?
C31 H31C . 0.9800 ?
C32 H32A . 0.9800 ?
C32 H32B . 0.9800 ?
C32 H32C . 0.9800 ?
C33 C36 . 1.527(4) ?
C33 C34 . 1.535(3) ?
C33 C35 . 1.539(4) ?
C34 H34A . 0.9800 ?
C34 H34B . 0.9800 ?
C34 H34C . 0.9800 ?
C35 H35A . 0.9800 ?
C35 H35B . 0.9800 ?
C35 H35C . 0.9800 ?
C36 H36A . 0.9800 ?
C36 H36B . 0.9800 ?
C36 H36C . 0.9800 ?
C37 C38 . 1.519(5) ?
C37 C40 . 1.533(4) ?
C37 C39 . 1.543(4) ?
C38 H38A . 0.9800 ?
C38 H38B . 0.9800 ?
C38 H38C . 0.9800 ?
C39 H39A . 0.9800 ?
C39 H39B . 0.9800 ?
C39 H39C . 0.9800 ?
C40 H40A . 0.9800 ?
C40 H40B . 0.9800 ?
C40 H40C . 0.9800 ?
C41 C44A . 1.49(2) ?
C41 C43A . 1.50(3) ?
C41 C42A . 1.50(3) ?
C41 C43 . 1.527(4) ?
C41 C42 . 1.535(4) ?
C41 C44 . 1.541(4) ?
C42 H42A . 0.9800 ?
C42 H42B . 0.9800 ?
C42 H42C . 0.9800 ?
C43 H43A . 0.9800 ?
C43 H43B . 0.9800 ?
C43 H43C . 0.9800 ?
C44 H44A . 0.9800 ?
C44 H44B . 0.9800 ?
C44 H44C . 0.9800 ?
C42A H42D . 0.9800 ?
C42A H42E . 0.9800 ?
C42A H42F . 0.9800 ?
C44A H44D . 0.9800 ?
C44A H44E . 0.9800 ?
C44A H44F . 0.9800 ?
C45 C46 . 1.482(4) ?
C45 H45A . 0.9900 ?
C45 H45B . 0.9900 ?
C46 C47 . 1.307(5) ?
C46 H46 . 0.9500 ?
C47 H47A . 0.9500 ?
C47 H47B . 0.9500 ?
C43A H43D . 0.9800 ?
C43A H43E . 0.9800 ?
C43A H43F . 0.9800 ?
Cl1G C1G . 1.752(4) ?
Cl2G C1G . 1.736(4) ?
C1G Cl3G . 1.744(4) ?
C1G H1G . 1.0000 ?
Cl1H C1H . 1.706(16) ?
Cl2H C1H . 1.695(17) ?
Cl3H C1H . 1.709(16) ?
C1H H1H . 1.0000 ?
Cl1I C1I . 1.758(4) ?
Cl2I C1I . 1.733(4) ?
Cl3I C1I . 1.763(3) ?
C1I H1I . 1.0000 ?
Cl1J C1J . 1.72(2) ?
Cl2J C1J . 1.74(2) ?
Cl3J C1J . 1.73(2) ?
C1J H1J . 1.0000 ?

loop_
_geom_hbond_atom_site_label_D
_geom_hbond_atom_site_label_H
_geom_hbond_atom_site_label_A
_geom_hbond_site_symmetry_A
_geom_hbond_distance_DH
_geom_hbond_distance_HA
_geom_hbond_distance_DA
_geom_hbond_angle_DHA
O1 H1 O2 . 0.84 1.86 2.671(2) 162.1
O2 H2 O3 . 0.84 1.83 2.650(2) 163.7
O3 H3 O4 . 0.84 1.81 2.633(2) 166.3
C7 H7B CgB 7_566 0.99 2.78 3.535(2) 133.3
C28 H28B CgC 4 0.99 2.59 3.379(2) 136.5
C30 H30A Cl3G . 0.98 2.70 3.316(4) 120.9
C30 H30A Cl1H . 0.98 2.68 3.529(9) 145.1
C31 H31B Cl1J 1_565 0.98 2.64 3.480(15) 144.1
C32 H32B Cl1J 1_565 0.98 2.84 3.654(17) 141.5
C36 H36A Cl3I . 0.98 2.89 3.869(3) 174.5
C36 H36A Cl2J . 0.98 2.88 3.822(14) 161.8
C1G H1G CgB . 1.00 2.49 3.483(4) 172.5
C1J H1J CgA 7_566 1.00 2.42 3.39(5) 163.1

loop_
_geom_torsion_atom_site_label_1
_geom_torsion_atom_site_label_2
_geom_torsion_atom_site_label_3
_geom_torsion_atom_site_label_4
_geom_torsion_site_symmetry_1
_geom_torsion_site_symmetry_2
_geom_torsion_site_symmetry_3
_geom_torsion_site_symmetry_4
_geom_torsion
_geom_torsion_publ_flag
O1 C1 C2 C3 . . . . 170.7(2) ?
C6 C1 C2 C3 . . . . -5.6(3) ?
O1 C1 C2 C28 . . . . -10.9(3) ?
C6 C1 C2 C28 . . . . 172.8(2) ?
C1 C2 C3 C4 . . . . 1.8(4) ?
C28 C2 C3 C4 . . . . -176.5(2) ?
C2 C3 C4 C5 . . . . 2.8(4) ?
C2 C3 C4 C29 . . . . -173.7(2) ?
C3 C4 C5 C6 . . . . -3.9(4) ?
C29 C4 C5 C6 . . . . 172.6(2) ?
C4 C5 C6 C1 . . . . 0.3(4) ?
C4 C5 C6 C7 . . . . -178.2(2) ?
O1 C1 C6 C5 . . . . -171.6(2) ?
C2 C1 C6 C5 . . . . 4.5(3) ?
O1 C1 C6 C7 . . . . 6.9(3) ?
C2 C1 C6 C7 . . . . -177.0(2) ?
C5 C6 C7 C9 . . . . -89.5(3) ?
C1 C6 C7 C9 . . . . 92.1(3) ?
O2 C8 C9 C10 . . . . 174.9(2) ?
C13 C8 C9 C10 . . . . -2.4(3) ?
O2 C8 C9 C7 . . . . -5.4(3) ?
C13 C8 C9 C7 . . . . 177.2(2) ?
C6 C7 C9 C10 . . . . 98.5(3) ?
C6 C7 C9 C8 . . . . -81.1(3) ?
C8 C9 C10 C11 . . . . 1.0(3) ?
C7 C9 C10 C11 . . . . -178.7(2) ?
C9 C10 C11 C12 . . . . 0.7(3) ?
C9 C10 C11 C33 . . . . -177.9(2) ?
C10 C11 C12 C13 . . . . -1.1(3) ?
C33 C11 C12 C13 . . . . 177.5(2) ?
O2 C8 C13 C12 . . . . -175.2(2) ?
C9 C8 C13 C12 . . . . 2.1(3) ?
O2 C8 C13 C14 . . . . 4.6(3) ?
C9 C8 C13 C14 . . . . -178.1(2) ?
C11 C12 C13 C8 . . . . -0.3(3) ?
C11 C12 C13 C14 . . . . 179.9(2) ?
C8 C13 C14 C16 . . . . 86.2(3) ?
C12 C13 C14 C16 . . . . -94.1(2) ?
O3 C15 C16 C17 . . . . 177.99(19) ?
C20 C15 C16 C17 . . . . 0.3(3) ?
O3 C15 C16 C14 . . . . -2.5(3) ?
C20 C15 C16 C14 . . . . 179.9(2) ?
C13 C14 C16 C15 . . . . -89.3(3) ?
C13 C14 C16 C17 . . . . 90.3(3) ?
C15 C16 C17 C18 . . . . -1.7(3) ?
C14 C16 C17 C18 . . . . 178.8(2) ?
C16 C17 C18 C19 . . . . 1.6(4) ?
C16 C17 C18 C37 . . . . -177.2(2) ?
C17 C18 C19 C20 . . . . -0.3(4) ?
C37 C18 C19 C20 . . . . 178.6(2) ?
C18 C19 C20 C15 . . . . -1.0(4) ?
C18 C19 C20 C21 . . . . 177.1(2) ?
O3 C15 C20 C19 . . . . -176.6(2) ?
C16 C15 C20 C19 . . . . 0.9(3) ?
O3 C15 C20 C21 . . . . 5.3(3) ?
C16 C15 C20 C21 . . . . -177.1(2) ?
C19 C20 C21 C23 . . . . -95.8(3) ?
C15 C20 C21 C23 . . . . 82.2(3) ?
C45 O4 C22 C23 . . . . -94.5(2) ?
C45 O4 C22 C27 . . . . 87.6(3) ?
C27 C22 C23 C24 . . . . -1.2(3) ?
O4 C22 C23 C24 . . . . -179.05(19) ?
C27 C22 C23 C21 . . . . 174.1(2) ?
O4 C22 C23 C21 . . . . -3.8(3) ?
C20 C21 C23 C22 . . . . -91.6(3) ?
C20 C21 C23 C24 . . . . 83.6(3) ?
C22 C23 C24 C25 . . . . -0.9(3) ?
C21 C23 C24 C25 . . . . -176.2(2) ?
C23 C24 C25 C26 . . . . 1.4(3) ?
C23 C24 C25 C41 . . . . 179.6(2) ?
C24 C25 C26 C27 . . . . 0.2(3) ?
C41 C25 C26 C27 . . . . -178.0(2) ?
C25 C26 C27 C22 . . . . -2.2(3) ?
C25 C26 C27 C28 . . . . 173.7(2) ?
C23 C22 C27 C26 . . . . 2.7(3) ?
O4 C22 C27 C26 . . . . -179.56(19) ?
C23 C22 C27 C28 . . . . -173.0(2) ?
O4 C22 C27 C28 . . . . 4.8(3) ?
C26 C27 C28 C2 . . . . -77.3(3) ?
C22 C27 C28 C2 . . . . 98.2(3) ?
C3 C2 C28 C27 . . . . 83.1(3) ?
C1 C2 C28 C27 . . . . -95.3(3) ?
C3 C4 C29 C30 . . . . -125.4(3) ?
C5 C4 C29 C30 . . . . 58.4(4) ?
C3 C4 C29 C32 . . . . -3.2(4) ?
C5 C4 C29 C32 . . . . -179.5(3) ?
C3 C4 C29 C31 . . . . 115.5(3) ?
C5 C4 C29 C31 . . . . -60.8(3) ?
C12 C11 C33 C36 . . . . 8.3(3) ?
C10 C11 C33 C36 . . . . -173.1(2) ?
C12 C11 C33 C34 . . . . 128.4(2) ?
C10 C11 C33 C34 . . . . -53.0(3) ?
C12 C11 C33 C35 . . . . -111.8(3) ?
C10 C11 C33 C35 . . . . 66.8(3) ?
C19 C18 C37 C38 . . . . 176.7(3) ?
C17 C18 C37 C38 . . . . -4.5(4) ?
C19 C18 C37 C40 . . . . 55.8(3) ?
C17 C18 C37 C40 . . . . -125.4(3) ?
C19 C18 C37 C39 . . . . -63.0(3) ?
C17 C18 C37 C39 . . . . 115.7(3) ?
C24 C25 C41 C44A . . . . 73.1(12) ?
C26 C25 C41 C44A . . . . -108.7(12) ?
C24 C25 C41 C43A . . . . -49.4(16) ?
C26 C25 C41 C43A . . . . 128.7(15) ?
C24 C25 C41 C42A . . . . -169.3(12) ?
C26 C25 C41 C42A . . . . 8.9(12) ?
C24 C25 C41 C43 . . . . 2.1(4) ?
C26 C25 C41 C43 . . . . -179.7(3) ?
C24 C25 C41 C42 . . . . -118.6(3) ?
C26 C25 C41 C42 . . . . 59.6(3) ?
C24 C25 C41 C44 . . . . 122.6(3) ?
C26 C25 C41 C44 . . . . -59.2(3) ?
C22 O4 C45 C46 . . . . 171.8(2) ?
O4 C45 C46 C47 . . . . -119.6(3) ?
